data_2209627
loop_
_publ_author_name
'Saeed, Aamer'
'Fl\"orke, Ulrich'

_publ_section_title
;
 1-(4-Chlorophenyl)-3-(4-methylbenzoyl)thiourea
;
_journal_coeditor_code OM2022
_journal_issue 7
_journal_name_full 'Acta Crystallographica Section E'
_journal_page_first o2924
_journal_page_last o2925
_journal_paper_doi 10.1107/S1600536806022501
_journal_volume 62
_journal_year 2006
_chemical_formula_iupac 'C15 H13 Cl N2 O S'
_chemical_formula_moiety 'C15 H13 Cl N2 O S'
_chemical_formula_sum 'C15 H13 Cl N2 O S'
_chemical_formula_weight 304.78
_chemical_name_systematic
;
1-(4-Chlorophenyl)-3-(4-methylbenzoyl)thiourea
;
_space_group_IT_number 14
_symmetry_cell_setting monoclinic
_symmetry_space_group_name_Hall '-P 2ybc'
_symmetry_space_group_name_H-M 'P 1 21/c 1'
_atom_sites_solution_hydrogens difmap
_atom_sites_solution_primary direct
_atom_sites_solution_secondary difmap
_audit_creation_method SHELXL-97
_cell_angle_alpha 90.00
_cell_angle_beta 100.3370(10)
_cell_angle_gamma 90.00
_cell_formula_units_Z 4
_cell_length_a 12.0097(8)
_cell_length_b 6.3118(4)
_cell_length_c 18.8101(13)
_cell_measurement_reflns_used 3569
_cell_measurement_temperature 120(2)
_cell_measurement_theta_max 28.13
_cell_measurement_theta_min 2.20
_cell_volume 1402.72(16)
_computing_cell_refinement 'SAINT (Bruker, 2002)'
_computing_data_collection 'SMART (Bruker, 2002)'
_computing_data_reduction SAINT
_computing_molecular_graphics SHELXTL
_computing_publication_material SHELXTL
_computing_structure_refinement SHELXTL
_computing_structure_solution 'SHELXTL (Bruker, 2002)'
_diffrn_ambient_temperature 120(2)
_diffrn_measured_fraction_theta_full 0.996
_diffrn_measured_fraction_theta_max 0.996
_diffrn_measurement_device_type 'Bruker SMART APEX-I'
_diffrn_measurement_method '\f and \w'
_diffrn_radiation_monochromator graphite
_diffrn_radiation_source 'sealed tube'
_diffrn_radiation_type MoK\a
_diffrn_radiation_wavelength 0.71073
_diffrn_reflns_av_R_equivalents 0.0312
_diffrn_reflns_av_sigmaI/netI 0.0293
_diffrn_reflns_limit_h_max 15
_diffrn_reflns_limit_h_min -14
_diffrn_reflns_limit_k_max 8
_diffrn_reflns_limit_k_min -8
_diffrn_reflns_limit_l_max 24
_diffrn_reflns_limit_l_min -24
_diffrn_reflns_number 13563
_diffrn_reflns_theta_full 28.08
_diffrn_reflns_theta_max 28.08
_diffrn_reflns_theta_min 1.72
_diffrn_standards_decay_% 0
_diffrn_standards_interval_count 0
_diffrn_standards_interval_time 0
_diffrn_standards_number 0
_exptl_absorpt_coefficient_mu 0.417
_exptl_absorpt_correction_T_max 0.9634
_exptl_absorpt_correction_T_min 0.8249
_exptl_absorpt_correction_type multi-scan
_exptl_absorpt_process_details '(SADABS; Bruker, 2002)'
_exptl_crystal_colour colorless
_exptl_crystal_density_diffrn 1.443
_exptl_crystal_density_method 'not measured'
_exptl_crystal_description plate
_exptl_crystal_F_000 632
_exptl_crystal_size_max 0.48
_exptl_crystal_size_mid 0.24
_exptl_crystal_size_min 0.09
_refine_diff_density_max 0.487
_refine_diff_density_min -0.259
_refine_ls_extinction_method none
_refine_ls_goodness_of_fit_ref 1.050
_refine_ls_hydrogen_treatment constr
_refine_ls_matrix_type full
_refine_ls_number_parameters 181
_refine_ls_number_reflns 3401
_refine_ls_number_restraints 0
_refine_ls_restrained_S_all 1.050
_refine_ls_R_factor_all 0.0513
_refine_ls_R_factor_gt 0.0425
_refine_ls_shift/su_max 0.000
_refine_ls_shift/su_mean 0.000
_refine_ls_structure_factor_coef Fsqd
_refine_ls_weighting_details 'calc w=1/[\s^2^(Fo^2^)+(0.0577P)^2^+0.5904P] where P=(Fo^2^+2Fc^2^)/3'
_refine_ls_weighting_scheme calc
_refine_ls_wR_factor_gt 0.1037
_refine_ls_wR_factor_ref 0.1093
_reflns_number_gt 2905
_reflns_number_total 3401
_reflns_threshold_expression I>2\s(I)
_cod_data_source_file om2022.cif
_cod_data_source_block I
_cod_original_sg_symbol_H-M 'P 21/c'
_cod_database_code 2209627
_cod_database_fobs_code 2209627

loop_
_symmetry_equiv_pos_as_xyz
'x, y, z'
'-x, y+1/2, -z+1/2'
'-x, -y, -z'
'x, -y-1/2, z-1/2'

loop_
_atom_site_type_symbol
_atom_site_label
_atom_site_fract_x
_atom_site_fract_y
_atom_site_fract_z
_atom_site_U_iso_or_equiv
_atom_site_adp_type
_atom_site_calc_flag
_atom_site_refinement_flags
_atom_site_occupancy
Cl Cl1 0.48119(5) 0.01325(7) 0.19470(3) 0.03474(15) Uani d . 1
S S1 0.09352(4) 0.85729(8) 0.08769(2) 0.02765(14) Uani d . 1
O O1 0.34926(11) 1.0711(2) -0.04939(7) 0.0289(3) Uani d . 1
N N1 0.29415(12) 0.7946(2) 0.04500(7) 0.0203(3) Uani d . 1
H H1A 0.3420 0.8504 0.0199 0.024 Uiso calc R 1
N N2 0.18287(13) 1.0696(2) -0.00688(8) 0.0210(3) Uani d . 1
H H2B 0.1172 1.1347 -0.0115 0.025 Uiso calc R 1
C C1 0.33294(15) 0.6059(3) 0.08288(9) 0.0192(3) Uani d . 1
C C2 0.26801(16) 0.4793(3) 0.11994(10) 0.0259(4) Uani d . 1
H H2A 0.1923 0.5181 0.1221 0.031 Uiso calc R 1
C C3 0.31430(17) 0.2959(3) 0.15380(10) 0.0274(4) Uani d . 1
H H3A 0.2707 0.2100 0.1800 0.033 Uiso calc R 1
C C4 0.42318(16) 0.2387(3) 0.14937(9) 0.0230(4) Uani d . 1
C C5 0.48776(16) 0.3606(3) 0.11171(10) 0.0269(4) Uani d . 1
H H5A 0.5625 0.3182 0.1082 0.032 Uiso calc R 1
C C6 0.44256(15) 0.5460(3) 0.07896(10) 0.0243(4) Uani d . 1
H H6A 0.4871 0.6325 0.0537 0.029 Uiso calc R 1
C C7 0.19736(14) 0.9009(3) 0.04119(9) 0.0198(3) Uani d . 1
C C8 0.25655(15) 1.1501(3) -0.04845(9) 0.0208(3) Uani d . 1
C C9 0.21392(14) 1.3399(3) -0.09208(9) 0.0191(3) Uani d . 1
C C10 0.13269(15) 1.4750(3) -0.07303(9) 0.0214(4) Uani d . 1
H H10A 0.1024 1.4475 -0.0307 0.026 Uiso calc R 1
C C11 0.09570(15) 1.6494(3) -0.11535(9) 0.0221(4) Uani d . 1
H H11A 0.0395 1.7394 -0.1020 0.027 Uiso calc R 1
C C12 0.13973(15) 1.6949(3) -0.17722(9) 0.0219(4) Uani d . 1
C C13 0.22205(16) 1.5610(3) -0.19544(9) 0.0254(4) Uani d . 1
H H13A 0.2536 1.5906 -0.2372 0.031 Uiso calc R 1
C C14 0.25896(15) 1.3849(3) -0.15374(9) 0.0234(4) Uani d . 1
H H14A 0.3150 1.2947 -0.1672 0.028 Uiso calc R 1
C C15 0.09912(19) 1.8846(3) -0.22293(10) 0.0313(4) Uani d . 1
H H15A 0.0494 1.9703 -0.1985 0.047 Uiso calc R 1
H H15B 0.0573 1.8373 -0.2698 0.047 Uiso calc R 1
H H15C 0.1643 1.9699 -0.2303 0.047 Uiso calc R 1

loop_
_atom_site_aniso_label
_atom_site_aniso_U_11
_atom_site_aniso_U_22
_atom_site_aniso_U_33
_atom_site_aniso_U_12
_atom_site_aniso_U_13
_atom_site_aniso_U_23
Cl1 0.0455(3) 0.0221(2) 0.0341(3) 0.0093(2) 0.0004(2) 0.00809(18)
S1 0.0260(3) 0.0308(3) 0.0290(2) 0.00797(18) 0.01258(18) 0.01063(18)
O1 0.0230(7) 0.0272(7) 0.0382(7) 0.0045(5) 0.0099(6) 0.0108(6)
N1 0.0202(7) 0.0185(7) 0.0231(7) 0.0001(6) 0.0062(6) 0.0048(6)
N2 0.0217(7) 0.0178(7) 0.0242(7) 0.0040(6) 0.0062(6) 0.0037(6)
C1 0.0227(8) 0.0154(7) 0.0185(7) 0.0004(6) 0.0013(6) 0.0010(6)
C2 0.0250(9) 0.0222(9) 0.0311(9) 0.0018(7) 0.0067(7) 0.0062(7)
C3 0.0337(10) 0.0219(9) 0.0273(9) -0.0035(7) 0.0069(8) 0.0049(7)
C4 0.0320(10) 0.0146(8) 0.0197(8) 0.0027(7) -0.0028(7) -0.0003(6)
C5 0.0243(9) 0.0227(9) 0.0326(9) 0.0048(7) 0.0019(7) 0.0005(7)
C6 0.0247(9) 0.0211(8) 0.0277(9) 0.0002(7) 0.0064(7) 0.0033(7)
C7 0.0222(8) 0.0162(8) 0.0207(8) 0.0001(6) 0.0034(6) 0.0000(6)
C8 0.0220(8) 0.0181(8) 0.0226(8) -0.0012(6) 0.0049(6) 0.0012(6)
C9 0.0217(8) 0.0150(7) 0.0200(7) -0.0006(6) 0.0020(6) 0.0004(6)
C10 0.0278(9) 0.0171(8) 0.0203(8) -0.0011(7) 0.0071(7) -0.0003(6)
C11 0.0257(9) 0.0170(8) 0.0236(8) 0.0019(7) 0.0042(7) -0.0036(6)
C12 0.0285(9) 0.0159(8) 0.0196(8) -0.0023(7) -0.0009(7) -0.0011(6)
C13 0.0311(10) 0.0245(9) 0.0216(8) -0.0001(7) 0.0070(7) 0.0024(7)
C14 0.0245(9) 0.0212(9) 0.0256(8) 0.0019(7) 0.0076(7) 0.0000(7)
C15 0.0475(12) 0.0216(9) 0.0249(9) 0.0058(8) 0.0067(8) 0.0043(7)

loop_
_atom_type_symbol
_atom_type_description
_atom_type_scat_dispersion_real
_atom_type_scat_dispersion_imag
_atom_type_scat_source
C C 0.0033 0.0016 'International Tables Vol C Tables 4.2.6.8 and 6.1.1.4'
H H 0.0000 0.0000 'International Tables Vol C Tables 4.2.6.8 and 6.1.1.4'
N N 0.0061 0.0033 'International Tables Vol C Tables 4.2.6.8 and 6.1.1.4'
O O 0.0106 0.0060 'International Tables Vol C Tables 4.2.6.8 and 6.1.1.4'
S S 0.1246 0.1234 'International Tables Vol C Tables 4.2.6.8 and 6.1.1.4'
Cl Cl 0.1484 0.1585 'International Tables Vol C Tables 4.2.6.8 and 6.1.1.4'

loop_
_geom_angle_atom_site_label_1
_geom_angle_atom_site_label_2
_geom_angle_atom_site_label_3
_geom_angle
_geom_angle_publ_flag
C7 N1 C1 130.71(15) y
C7 N1 H1A 114.6 ?
C1 N1 H1A 114.6 ?
C8 N2 C7 129.34(15) y
C8 N2 H2B 115.3 ?
C7 N2 H2B 115.3 ?
C6 C1 C2 119.65(16) ?
C6 C1 N1 115.53(15) ?
C2 C1 N1 124.78(16) ?
C1 C2 C3 119.70(17) ?
C1 C2 H2A 120.1 ?
C3 C2 H2A 120.1 ?
C4 C3 C2 119.89(17) ?
C4 C3 H3A 120.1 ?
C2 C3 H3A 120.1 ?
C3 C4 C5 121.03(16) ?
C3 C4 Cl1 119.15(14) ?
C5 C4 Cl1 119.79(14) ?
C4 C5 C6 119.25(17) ?
C4 C5 H5A 120.4 ?
C6 C5 H5A 120.4 ?
C1 C6 C5 120.46(17) ?
C1 C6 H6A 119.8 ?
C5 C6 H6A 119.8 ?
N1 C7 N2 115.31(15) ?
N1 C7 S1 127.95(13) ?
N2 C7 S1 116.73(12) ?
O1 C8 N2 122.47(16) ?
O1 C8 C9 122.92(15) ?
N2 C8 C9 114.61(15) ?
C10 C9 C14 118.98(15) ?
C10 C9 C8 122.61(15) ?
C14 C9 C8 118.40(15) ?
C11 C10 C9 120.48(16) ?
C11 C10 H10A 119.8 ?
C9 C10 H10A 119.8 ?
C10 C11 C12 120.92(16) ?
C10 C11 H11A 119.5 ?
C12 C11 H11A 119.5 ?
C13 C12 C11 118.35(16) ?
C13 C12 C15 121.03(16) ?
C11 C12 C15 120.62(16) ?
C14 C13 C12 121.16(16) ?
C14 C13 H13A 119.4 ?
C12 C13 H13A 119.4 ?
C13 C14 C9 120.10(16) ?
C13 C14 H14A 120.0 ?
C9 C14 H14A 120.0 ?
C12 C15 H15A 109.5 ?
C12 C15 H15B 109.5 ?
H15A C15 H15B 109.5 ?
C12 C15 H15C 109.5 ?
H15A C15 H15C 109.5 ?
H15B C15 H15C 109.5 ?

loop_
_geom_bond_atom_site_label_1
_geom_bond_atom_site_label_2
_geom_bond_distance
_geom_bond_publ_flag
Cl1 C4 1.7393(17) y
S1 C7 1.6696(18) y
O1 C8 1.223(2) y
N1 C7 1.333(2) y
N1 C1 1.422(2) y
N1 H1A 0.8800 ?
N2 C8 1.379(2) y
N2 C7 1.388(2) y
N2 H2B 0.8800 ?
C1 C6 1.384(2) ?
C1 C2 1.388(2) ?
C2 C3 1.389(2) ?
C2 H2A 0.9500 ?
C3 C4 1.373(3) ?
C3 H3A 0.9500 ?
C4 C5 1.376(3) ?
C5 C6 1.387(2) ?
C5 H5A 0.9500 ?
C6 H6A 0.9500 ?
C8 C9 1.490(2) ?
C9 C10 1.390(2) ?
C9 C14 1.394(2) ?
C10 C11 1.384(2) ?
C10 H10A 0.9500 ?
C11 C12 1.392(2) ?
C11 H11A 0.9500 ?
C12 C13 1.389(3) ?
C12 C15 1.504(2) ?
C13 C14 1.386(2) ?
C13 H13A 0.9500 ?
C14 H14A 0.9500 ?
C15 H15A 0.9800 ?
C15 H15B 0.9800 ?
C15 H15C 0.9800 ?

loop_
_geom_hbond_atom_site_label_D
_geom_hbond_atom_site_label_H
_geom_hbond_atom_site_label_A
_geom_hbond_site_symmetry_A
_geom_hbond_distance_DH
_geom_hbond_distance_HA
_geom_hbond_distance_DA
_geom_hbond_angle_DHA
N1 H1A O1 . 0.88 1.92 2.6567(19) 140.2
N2 H2B S1 3_575 0.88 2.68 3.4250(15) 143.8

loop_
_geom_torsion_atom_site_label_1
_geom_torsion_atom_site_label_2
_geom_torsion_atom_site_label_3
_geom_torsion_atom_site_label_4
_geom_torsion
_geom_torsion_publ_flag
C7 N1 C1 C6 -175.68(17) ?
C7 N1 C1 C2 6.7(3) ?
C6 C1 C2 C3 1.1(3) ?
N1 C1 C2 C3 178.67(16) ?
C1 C2 C3 C4 -1.2(3) ?
C2 C3 C4 C5 0.0(3) ?
C2 C3 C4 Cl1 177.84(14) ?
C3 C4 C5 C6 1.2(3) ?
Cl1 C4 C5 C6 -176.63(14) ?
C2 C1 C6 C5 0.1(3) ?
N1 C1 C6 C5 -177.69(15) ?
C4 C5 C6 C1 -1.2(3) ?
C1 N1 C7 N2 -174.03(15) ?
C1 N1 C7 S1 6.8(3) ?
C8 N2 C7 N1 -3.8(3) y
C8 N2 C7 S1 175.44(14) ?
C7 N2 C8 O1 2.5(3) y
C7 N2 C8 C9 -177.62(16) ?
O1 C8 C9 C10 -155.54(18) ?
N2 C8 C9 C10 24.6(2) y
O1 C8 C9 C14 23.4(3) ?
N2 C8 C9 C14 -156.45(16) ?
C14 C9 C10 C11 1.1(3) ?
C8 C9 C10 C11 -179.96(15) ?
C9 C10 C11 C12 -0.8(3) ?
C10 C11 C12 C13 -0.1(3) ?
C10 C11 C12 C15 179.99(16) ?
C11 C12 C13 C14 0.7(3) ?
C15 C12 C13 C14 -179.43(17) ?
C12 C13 C14 C9 -0.3(3) ?
C10 C9 C14 C13 -0.6(3) ?
C8 C9 C14 C13 -179.53(16) ?

loop_
_cod_related_entry_id
_cod_related_entry_database
_cod_related_entry_code
1 ChemSpider 794531
